data_4349608
loop_
_publ_author_name
'Felder, Justin'
'Yeon, Jeongho'
'Smith, Mark'
'zur Loye, Hans-Conrad'

_publ_section_title
;
 Application of a mild hydrothermal method to the synthesis of mixed
 transition-metal(ii)/uranium(iv) fluorides
;
_journal_issue 2
_journal_name_full 'Inorganic Chemistry Frontiers'
_journal_page_first 368
_journal_paper_doi 10.1039/C6QI00491A
_journal_volume 4
_journal_year 2017
_chemical_formula_moiety 'F6 H6 Mn O3 U'
_chemical_formula_sum 'F6 H6 Mn O3 U'
_chemical_formula_weight 461.02
_space_group_IT_number 15
_space_group_name_Hall '-C 2yc'
_space_group_name_H-M_alt 'C 1 2/c 1'
_symmetry_cell_setting monoclinic
_atom_sites_solution_hydrogens geom
_atom_sites_solution_primary direct
_atom_sites_solution_secondary difmap
_audit_creation_method SHELXL-97
_audit_update_record
;
2016-11-07 deposited with the CCDC.
2016-12-26 downloaded from the CCDC.
;
_cell_angle_alpha 90.00
_cell_angle_beta 93.201(6)
_cell_angle_gamma 90.00
_cell_formula_units_Z 4
_cell_length_a 12.366(4)
_cell_length_b 6.975(2)
_cell_length_c 8.081(3)
_cell_measurement_reflns_used 3372
_cell_measurement_temperature 294(2)
_cell_measurement_theta_max 28.2733
_cell_measurement_theta_min 3.2999
_cell_volume 695.9(4)
_computing_cell_refinement 'SAINT-Plus Version 6.45 (Bruker, 2001)'
_computing_data_collection 'SMART Version 5.631 (Bruker, 2001)'
_computing_data_reduction 'SAINT-Plus Version 6.45 (Bruker, 2001)'
_computing_molecular_graphics various
_computing_publication_material various
_computing_structure_refinement 'SHELXL-2014/6 (Sheldrick, 2014)'
_computing_structure_solution 'SHELXS97 (Sheldrick, 2008)'
_diffrn_ambient_temperature 294(2)
_diffrn_measured_fraction_theta_full 1.000
_diffrn_measured_fraction_theta_max 1.000
_diffrn_measurement_device_type 'Bruker SMART APEX CCD diffractometer'
_diffrn_measurement_method 'omega and phi scans'
_diffrn_radiation_type MoK\a
_diffrn_radiation_wavelength 0.71073
_diffrn_reflns_av_R_equivalents 0.0330
_diffrn_reflns_av_sigmaI/netI 0.0234
_diffrn_reflns_limit_h_max 16
_diffrn_reflns_limit_h_min -16
_diffrn_reflns_limit_k_max 9
_diffrn_reflns_limit_k_min -9
_diffrn_reflns_limit_l_max 10
_diffrn_reflns_limit_l_min -10
_diffrn_reflns_number 4427
_diffrn_reflns_theta_full 28.30
_diffrn_reflns_theta_max 28.30
_diffrn_reflns_theta_min 3.30
_diffrn_source 'sealed tube'
_exptl_absorpt_coefficient_mu 25.134
_exptl_absorpt_correction_T_max 0.3139
_exptl_absorpt_correction_T_min 0.1524
_exptl_absorpt_correction_type multi-scan
_exptl_absorpt_process_details 'SADABS Version 2014/4 (Bruker, 2014)'
_exptl_crystal_colour green
_exptl_crystal_density_diffrn 4.400
_exptl_crystal_density_method 'not measured'
_exptl_crystal_description rod
_exptl_crystal_F_000 804
_exptl_crystal_preparation ', Magnetic properties'
_exptl_crystal_recrystallization_method 'Hydrothermal Growth'
_exptl_crystal_size_max 0.12
_exptl_crystal_size_mid 0.08
_exptl_crystal_size_min 0.06
_refine_diff_density_max 0.817
_refine_diff_density_min -1.245
_refine_diff_density_rms 0.160
_refine_ls_extinction_method none
_refine_ls_goodness_of_fit_ref 1.077
_refine_ls_hydrogen_treatment mixed
_refine_ls_matrix_type full
_refine_ls_number_parameters 65
_refine_ls_number_reflns 872
_refine_ls_number_restraints 0
_refine_ls_restrained_S_all 1.077
_refine_ls_R_factor_all 0.0154
_refine_ls_R_factor_gt 0.0152
_refine_ls_shift/su_max 0.001
_refine_ls_shift/su_mean 0.000
_refine_ls_structure_factor_coef Fsqd
_refine_ls_weighting_details 'calc w=1/[\s^2^(Fo^2^)+(0.0204P)^2^+0.1830P] where P=(Fo^2^+2Fc^2^)/3'
_refine_ls_weighting_scheme calc
_refine_ls_wR_factor_gt 0.0371
_refine_ls_wR_factor_ref 0.0372
_reflns_number_gt 862
_reflns_number_total 872
_reflns_threshold_expression >2sigma(I)
_cod_data_source_file c6qi00491a2.cif
_cod_data_source_block 15on
_cod_depositor_comments
;
The following automatic conversions were performed:

data item '_symmetry_cell_setting' value 'Monoclinic' was changed to
'monoclinic' in accordance with the
/home/saulius/struct/COD-crude-data/automatic-downloads/DataCite-retrospective/RSC/depositions/lib/dictionaries/cif_core.dic
dictionary named 'cif_core.dic' version 2.4.2 last updated on
2011-04-26.

Automatic conversion script
Id: cif_fix_values 6909 2019-04-08 15:41:33Z antanas 
;
_cod_original_sg_symbol_Hall '-C 2yc '
_cod_original_sg_symbol_H-M 'C 2/c'
_cod_database_code 4349608

loop_
_symmetry_equiv_pos_as_xyz
'x, y, z'
'-x, y, -z+1/2'
'x+1/2, y+1/2, z'
'-x+1/2, y+1/2, -z+1/2'
'-x, -y, -z'
'x, -y, z-1/2'
'-x+1/2, -y+1/2, -z'
'x+1/2, -y+1/2, z-1/2'

loop_
_atom_site_label
_atom_site_type_symbol
_atom_site_fract_x
_atom_site_fract_y
_atom_site_fract_z
_atom_site_U_iso_or_equiv
_atom_site_adp_type
_atom_site_occupancy
_atom_site_symmetry_multiplicity
_atom_site_calc_flag
_atom_site_refinement_flags
U1 U 0.5000 0.01863(2) 0.7500 0.01960(7) Uani 1 2 d S
Mn1 Mn 0.2500 0.2500 0.0000 0.02296(16) Uani 1 2 d S
F1 F 0.38348(17) 0.2123(3) 0.1677(3) 0.0300(5) Uani 1 1 d .
F2 F 0.33538(17) 0.1481(3) -0.2000(3) 0.0302(5) Uani 1 1 d .
F3 F 0.43394(17) 0.1343(3) 0.4952(2) 0.0297(5) Uani 1 1 d .
O1 O 0.3167(3) 0.5320(5) -0.0607(5) 0.0375(7) Uani 1 1 d .
O2 O 0.5000 0.3893(6) 0.7500 0.0450(11) Uani 1 2 d S
H1A H 0.285(6) 0.580(11) -0.143(9) 0.07(2) Uiso 1 1 d .
H1B H 0.360(6) 0.606(11) -0.025(8) 0.08(2) Uiso 1 1 d .
H2 H 0.445(6) 0.466(7) 0.776(9) 0.051(18) Uiso 1 1 d .

loop_
_atom_site_aniso_label
_atom_site_aniso_U_11
_atom_site_aniso_U_22
_atom_site_aniso_U_33
_atom_site_aniso_U_23
_atom_site_aniso_U_13
_atom_site_aniso_U_12
U1 0.01888(11) 0.02200(10) 0.01789(11) 0.000 0.00084(7) 0.000
Mn1 0.0226(3) 0.0254(3) 0.0209(4) -0.0001(3) 0.0012(3) 0.0029(3)
F1 0.0305(11) 0.0310(11) 0.0279(11) 0.0013(8) -0.0037(9) 0.0058(9)
F2 0.0285(11) 0.0362(12) 0.0261(11) -0.0044(9) 0.0046(8) 0.0045(9)
F3 0.0343(12) 0.0335(11) 0.0215(10) 0.0030(8) 0.0024(8) 0.0106(9)
O1 0.041(2) 0.0303(15) 0.0400(19) 0.0048(13) -0.0053(15) -0.0078(13)
O2 0.043(3) 0.030(2) 0.064(3) 0.000 0.018(2) 0.000

loop_
_atom_type_symbol
_atom_type_description
_atom_type_scat_dispersion_real
_atom_type_scat_dispersion_imag
_atom_type_scat_source
F F 0.0171 0.0103 'International Tables Vol C Tables 4.2.6.8 and 6.1.1.4'
O O 0.0106 0.0060 'International Tables Vol C Tables 4.2.6.8 and 6.1.1.4'
Mn Mn 0.3368 0.7283 'International Tables Vol C Tables 4.2.6.8 and 6.1.1.4'
U U -9.6767 9.6646 'International Tables Vol C Tables 4.2.6.8 and 6.1.1.4'
H H 0.0000 0.0000 'International Tables Vol C Tables 4.2.6.8 and 6.1.1.4'

loop_
_geom_angle_atom_site_label_1
_geom_angle_atom_site_label_2
_geom_angle_atom_site_label_3
_geom_angle
_geom_angle_site_symmetry_1
_geom_angle_site_symmetry_3
F1 U1 F1 87.91(12) 6_556 5_656
F1 U1 F2 142.92(8) 6_556 2_655
F1 U1 F2 76.80(9) 5_656 2_655
F1 U1 F2 76.80(9) 6_556 1_556
F1 U1 F2 142.92(8) 5_656 1_556
F2 U1 F2 133.40(12) 2_655 1_556
F1 U1 F3 134.75(7) 6_556 2_656
F1 U1 F3 78.30(8) 5_656 2_656
F2 U1 F3 75.28(8) 2_655 2_656
F2 U1 F3 88.78(8) 1_556 2_656
F1 U1 F3 78.30(8) 6_556 .
F1 U1 F3 134.75(7) 5_656 .
F2 U1 F3 88.78(8) 2_655 .
F2 U1 F3 75.28(8) 1_556 .
F3 U1 F3 139.26(11) 2_656 .
F1 U1 F3 71.46(8) 6_556 5_656
F1 U1 F3 71.72(7) 5_656 5_656
F2 U1 F3 71.70(8) 2_655 5_656
F2 U1 F3 131.38(7) 1_556 5_656
F3 U1 F3 139.37(10) 2_656 5_656
F3 U1 F3 63.03(9) . 5_656
F1 U1 F3 71.72(7) 6_556 6_556
F1 U1 F3 71.46(8) 5_656 6_556
F2 U1 F3 131.38(7) 2_655 6_556
F2 U1 F3 71.70(8) 1_556 6_556
F3 U1 F3 63.03(9) 2_656 6_556
F3 U1 F3 139.37(10) . 6_556
F3 U1 F3 127.96(11) 5_656 6_556
F1 U1 O2 136.04(6) 6_556 .
F1 U1 O2 136.04(6) 5_656 .
F2 U1 O2 66.70(6) 2_655 .
F2 U1 O2 66.70(6) 1_556 .
F3 U1 O2 69.63(6) 2_656 .
F3 U1 O2 69.63(6) . .
F3 U1 O2 116.02(5) 5_656 .
F3 U1 O2 116.02(5) 6_556 .
F1 U1 U1 72.12(5) 6_556 5_656
F1 U1 U1 102.39(5) 5_656 5_656
F2 U1 U1 78.42(5) 2_655 5_656
F2 U1 U1 104.56(5) 1_556 5_656
F3 U1 U1 152.80(5) 2_656 5_656
F3 U1 U1 32.36(5) . 5_656
F3 U1 U1 30.67(5) 5_656 5_656
F3 U1 U1 143.49(5) 6_556 5_656
O2 U1 U1 93.680(5) . 5_656
F1 U1 U1 102.39(5) 6_556 5_657
F1 U1 U1 72.12(5) 5_656 5_657
F2 U1 U1 104.56(5) 2_655 5_657
F2 U1 U1 78.42(5) 1_556 5_657
F3 U1 U1 32.36(5) 2_656 5_657
F3 U1 U1 152.80(5) . 5_657
F3 U1 U1 143.49(5) 5_656 5_657
F3 U1 U1 30.67(5) 6_556 5_657
O2 U1 U1 93.680(5) . 5_657
U1 U1 U1 172.639(9) 5_656 5_657
F1 Mn1 F1 180.00(14) . 7
F1 Mn1 F2 92.49(9) . .
F1 Mn1 F2 87.51(9) 7 .
F1 Mn1 F2 87.51(9) . 7
F1 Mn1 F2 92.49(9) 7 7
F2 Mn1 F2 180.00(16) . 7
F1 Mn1 O1 87.97(12) . .
F1 Mn1 O1 92.03(12) 7 .
F2 Mn1 O1 85.43(12) . .
F2 Mn1 O1 94.57(12) 7 .
F1 Mn1 O1 92.03(12) . 7
F1 Mn1 O1 87.97(12) 7 7
F2 Mn1 O1 94.57(12) . 7
F2 Mn1 O1 85.43(12) 7 7
O1 Mn1 O1 180.0 . 7
Mn1 F1 U1 138.98(11) . 5_656
Mn1 F2 U1 139.48(10) . 1_554
U1 F3 U1 116.97(9) . 5_656
Mn1 O1 H1A 112(5) . .
Mn1 O1 H1B 139(5) . .
H1A O1 H1B 108(7) . .
U1 O2 H2 126(4) . .

loop_
_geom_bond_atom_site_label_1
_geom_bond_atom_site_label_2
_geom_bond_distance
_geom_bond_site_symmetry_2
U1 F1 2.238(2) 6_556
U1 F1 2.238(2) 5_656
U1 F2 2.284(2) 2_655
U1 F2 2.284(2) 1_556
U1 F3 2.318(2) 2_656
U1 F3 2.318(2) .
U1 F3 2.431(2) 5_656
U1 F3 2.431(2) 6_556
U1 O2 2.585(5) .
U1 U1 4.0488(14) 5_656
U1 U1 4.0488(14) 5_657
Mn1 F1 2.093(2) .
Mn1 F1 2.093(2) 7
Mn1 F2 2.103(2) .
Mn1 F2 2.103(2) 7
Mn1 O1 2.199(3) .
Mn1 O1 2.199(3) 7
F1 U1 2.238(2) 5_656
F2 U1 2.284(2) 1_554
F3 U1 2.431(2) 5_656
O1 H1A 0.82(7) .
O1 H1B 0.78(8) .
O2 H2 0.90(6) .

loop_
_geom_hbond_atom_site_label_D
_geom_hbond_atom_site_label_H
_geom_hbond_atom_site_label_A
_geom_hbond_distance_DH
_geom_hbond_distance_HA
_geom_hbond_distance_DA
_geom_hbond_angle_DHA
_geom_hbond_site_symmetry_A
O1 H1A F2 0.82(7) 1.96(7) 2.743(4) 159(7) 4_554
O1 H1A F1 0.82(7) 2.48(7) 2.981(4) 121(6) 6_565
O1 H1B F3 0.78(8) 2.04(8) 2.766(4) 155(7) 6_565
O2 H2 O1 0.90(6) 2.16(7) 2.976(4) 149(6) 1_556
O2 H2 F1 0.90(6) 2.51(6) 3.184(5) 132(5) 6_566
